data_4322086
loop_
_publ_author_name
'Elena V. Rybak-Akimova'
'Alexander Y. Nazarenko'
'Svetlana S. Silchenko'

_publ_section_title
;
 Unusual Ligand Isomerization Dictated by Coordination Requirements of the
 Metal Ion: A Double-Bond Shift in Cu(II)-Assisted Template Condensation
 between Diacetylpyridine and a Tripodal Tetramine
;
_journal_name_full 'Inorganic Chemistry'
_journal_page_first 2974
_journal_page_last 2980
_journal_paper_doi 10.1021/ic990027n
_journal_volume 38
_journal_year 1999
_chemical_formula_sum 'C9 H28 Cl2 N4 O2 Zn'
_chemical_formula_weight 360.62
_chemical_name_systematic
; 

 ? 

;
_space_group_IT_number 14
_symmetry_cell_setting monoclinic
_symmetry_space_group_name_Hall '-P 2yn'
_symmetry_space_group_name_H-M 'P 1 21/n 1'
_atom_sites_solution_hydrogens geom
_atom_sites_solution_primary direct
_atom_sites_solution_secondary difmap
_audit_creation_method SHELXL-97
_cell_angle_alpha 90.00
_cell_angle_beta 99.22(3)
_cell_angle_gamma 90.00
_cell_formula_units_Z 4
_cell_length_a 8.290(2)
_cell_length_b 12.650(3)
_cell_length_c 15.690(3)
_cell_measurement_temperature 293(2)
_cell_volume 1624.1(6)
_computing_structure_refinement 'SHELXL-97 (Sheldrick, 1997)'
_computing_structure_solution 'SHELXS-97 (Sheldrick, 1990)'
_diffrn_ambient_temperature 293(2)
_diffrn_measured_fraction_theta_full 0.933
_diffrn_measured_fraction_theta_max 0.933
_diffrn_radiation_monochromator graphite
_diffrn_radiation_source 'fine-focus sealed tube'
_diffrn_radiation_type MoK\a
_diffrn_radiation_wavelength 0.71069
_diffrn_reflns_av_R_equivalents 0.0671
_diffrn_reflns_av_sigmaI/netI 0.0863
_diffrn_reflns_limit_h_max 9
_diffrn_reflns_limit_h_min 0
_diffrn_reflns_limit_k_max 14
_diffrn_reflns_limit_k_min 0
_diffrn_reflns_limit_l_max 17
_diffrn_reflns_limit_l_min -18
_diffrn_reflns_number 2839
_diffrn_reflns_theta_full 24.45
_diffrn_reflns_theta_max 24.45
_diffrn_reflns_theta_min 2.08
_exptl_absorpt_coefficient_mu 1.842
_exptl_crystal_colour colorless
_exptl_crystal_density_diffrn 1.475
_exptl_crystal_density_method 'not measured'
_exptl_crystal_F_000 760
_refine_diff_density_max 0.445
_refine_diff_density_min -0.482
_refine_diff_density_rms 0.088
_refine_ls_extinction_method none
_refine_ls_goodness_of_fit_ref 0.997
_refine_ls_hydrogen_treatment mixed
_refine_ls_matrix_type full
_refine_ls_number_parameters 187
_refine_ls_number_reflns 2641
_refine_ls_number_restraints 0
_refine_ls_restrained_S_all 0.997
_refine_ls_R_factor_all 0.1073
_refine_ls_R_factor_gt 0.0505
_refine_ls_shift/su_max 0.061
_refine_ls_shift/su_mean 0.003
_refine_ls_structure_factor_coef Fsqd
_refine_ls_weighting_details 'w=1/[\s^2^(Fo^2^)+(0.0475P)^2^+0.0000P] where P=(Fo^2^+2Fc^2^)/3'
_refine_ls_weighting_scheme calc
_refine_ls_wR_factor_gt 0.0999
_refine_ls_wR_factor_ref 0.1201
_reflns_number_gt 1548
_reflns_number_total 2641
_reflns_threshold_expression >2sigma(I)
_cod_data_source_file ic990027n_3.cif
_cod_data_source_block l6
_cod_depositor_comments
;
The following automatic conversions were performed:

'_refine_ls_weighting_scheme' value 'calc
w=1/[\s^2^(Fo^2^)+(0.0475P)^2^+0.0000P] where P=(Fo^2^+2Fc^2^)/3' was
changed to 'calc'. New tag '_refine_ls_weighting_details' was
created. The value of the new tag was set to
'w=1/[\s^2^(Fo^2^)+(0.0475P)^2^+0.0000P] where P=(Fo^2^+2Fc^2^)/3'.

Automatic conversion script
Id: cif_fix_values 3143 2015-03-26 13:38:13Z robertas 
;
_cod_database_code 4322086

loop_
_symmetry_equiv_pos_as_xyz
'x, y, z'
'-x+1/2, y+1/2, -z+1/2'
'-x, -y, -z'
'x-1/2, -y-1/2, z-1/2'

loop_
_atom_site_label
_atom_site_type_symbol
_atom_site_fract_x
_atom_site_fract_y
_atom_site_fract_z
_atom_site_U_iso_or_equiv
_atom_site_adp_type
_atom_site_occupancy
_atom_site_calc_flag
_atom_site_refinement_flags
_atom_site_disorder_assembly
_atom_site_disorder_group
Zn Zn 0.22297(7) 0.74682(6) 0.33482(4) 0.0287(2) Uani 1 d . . .
Cl1 Cl -0.37101(18) 0.75895(15) 0.55021(10) 0.0455(4) Uani 1 d . . .
N1 N 0.0436(6) 0.7946(4) 0.2429(3) 0.0361(13) Uani 1 d . . .
H1C H 0.0748(17) 0.7832(6) 0.188(3) 0.080 Uiso 1 d R . .
H1D H 0.0279(10) 0.868(4) 0.2493(4) 0.080 Uiso 1 d R . .
N2 N 0.3876(6) 0.8554(4) 0.3795(3) 0.0377(14) Uani 1 d . . .
H2C H 0.437(3) 0.8787(13) 0.336(2) 0.080 Uiso 1 d R . .
H2D H 0.464(4) 0.8260(16) 0.419(2) 0.080 Uiso 1 d R . .
N4 N 0.0970(5) 0.7427(4) 0.4405(3) 0.0325(11) Uani 1 d . . .
N3 N 0.2790(6) 0.5930(4) 0.3343(3) 0.0388(14) Uani 1 d . . .
H4C H 0.348(4) 0.5828(7) 0.3012(18) 0.080 Uiso 1 d R . .
H4D H 0.194(4) 0.5589(18) 0.3151(11) 0.080 Uiso 1 d R . .
C6 C 0.0828(8) 0.8502(5) 0.4776(5) 0.0466(19) Uani 1 d . . .
H9A H 0.033(2) 0.8426(6) 0.532(2) 0.080 Uiso 1 d R . .
H9B H 0.004(4) 0.892(2) 0.435(2) 0.080 Uiso 1 d R . .
O1 O 0.4219(6) 0.7510(5) 0.1979(3) 0.0581(14) Uani 1 d . . .
C4 C 0.3131(8) 0.9460(5) 0.4192(5) 0.047(2) Uani 1 d . . .
H8A H 0.237(4) 0.9721(16) 0.381(2) 0.080 Uiso 1 d R . .
H8B H 0.385(4) 0.995(3) 0.4331(9) 0.080 Uiso 1 d R . .
C1 C -0.1153(7) 0.7399(5) 0.2479(4) 0.0402(15) Uani 1 d . . .
H7A H -0.1013(9) 0.666(4) 0.2393(6) 0.080 Uiso 1 d R . .
H7B H -0.198(4) 0.7653(13) 0.203(2) 0.080 Uiso 1 d R . .
C9 C 0.1825(8) 0.6711(5) 0.5100(4) 0.0428(18) Uani 1 d . . .
H6A H 0.119(3) 0.6669(6) 0.552(2) 0.080 Uiso 1 d R . .
H6B H 0.279(5) 0.7022(17) 0.5334(13) 0.080 Uiso 1 d R . .
C7 C 0.3422(8) 0.5521(5) 0.4218(4) 0.0395(18) Uani 1 d . . .
H5A H 0.441(5) 0.596(2) 0.4461(12) 0.080 Uiso 1 d R . .
H5B H 0.380(2) 0.476(4) 0.4178(5) 0.080 Uiso 1 d R . .
C2 C -0.1693(7) 0.7550(6) 0.3338(4) 0.0419(15) Uani 1 d . . .
H4A H -0.279(5) 0.7350(10) 0.3299(4) 0.080 Uiso 1 d R . .
H4B H -0.1632(7) 0.828(4) 0.3455(7) 0.080 Uiso 1 d R . .
C8 C 0.2222(9) 0.5599(5) 0.4828(5) 0.054(2) Uani 1 d . . .
H3A H 0.130(5) 0.5308(16) 0.4568(14) 0.080 Uiso 1 d R . .
H3B H 0.258(2) 0.522(2) 0.530(2) 0.080 Uiso 1 d R . .
C3 C -0.0704(7) 0.6999(5) 0.4107(4) 0.0375(16) Uani 1 d . . .
H2A H -0.129(3) 0.7019(5) 0.457(2) 0.080 Uiso 1 d R . .
H2B H -0.0606(8) 0.629(3) 0.3954(8) 0.080 Uiso 1 d R . .
C5 C 0.2391(8) 0.9144(5) 0.4975(5) 0.046(2) Uani 1 d . . .
H1A H 0.322(4) 0.870(2) 0.5363(19) 0.080 Uiso 1 d R . .
H1B H 0.2183(12) 0.980(3) 0.5306(17) 0.080 Uiso 1 d R . .
Cl2 Cl 0.0957(2) 0.96799(13) 0.73682(14) 0.0558(6) Uani 1 d . . .
O2 O 0.5284(7) 0.9582(5) 0.2256(3) 0.0557(16) Uani 1 d . . .
H91 H 0.378(11) 0.755(7) 0.157(5) 0.080 Uiso 1 d . . .
H92 H 0.484(9) 0.686(6) 0.207(5) 0.080 Uiso 1 d . . .
H93 H 0.540(9) 0.883(6) 0.214(5) 0.080 Uiso 1 d . . .
H94 H 0.523(12) 0.963(8) 0.183(5) 0.080 Uiso 1 d . . .

loop_
_atom_site_aniso_label
_atom_site_aniso_U_11
_atom_site_aniso_U_22
_atom_site_aniso_U_33
_atom_site_aniso_U_23
_atom_site_aniso_U_13
_atom_site_aniso_U_12
Zn 0.0259(3) 0.0273(3) 0.0320(4) 0.0012(4) 0.0020(2) 0.0006(4)
Cl1 0.0367(8) 0.0576(11) 0.0412(9) 0.0043(10) 0.0028(7) 0.0034(9)
N1 0.032(3) 0.044(3) 0.033(3) 0.007(2) 0.006(2) -0.001(2)
N2 0.032(3) 0.040(3) 0.039(3) 0.004(3) -0.002(2) -0.006(2)
N4 0.028(2) 0.039(3) 0.031(3) -0.004(3) 0.0079(19) 0.004(3)
N3 0.035(3) 0.033(3) 0.049(3) -0.006(3) 0.008(3) 0.008(2)
C6 0.039(4) 0.045(4) 0.055(5) -0.024(4) 0.004(4) -0.001(3)
O1 0.054(3) 0.050(3) 0.062(3) -0.001(4) -0.016(2) 0.010(3)
C4 0.043(4) 0.034(4) 0.059(6) -0.004(4) -0.008(4) -0.001(3)
C1 0.032(3) 0.049(4) 0.036(3) -0.001(4) -0.008(3) 0.001(4)
C9 0.034(4) 0.063(5) 0.032(4) 0.010(3) 0.006(3) 0.010(3)
C7 0.041(4) 0.028(4) 0.049(5) 0.008(3) 0.005(3) 0.014(3)
C2 0.025(3) 0.053(4) 0.047(4) 0.007(4) 0.002(3) -0.005(4)
C8 0.056(5) 0.047(5) 0.055(5) 0.020(4) -0.001(4) 0.006(4)
C3 0.028(3) 0.048(4) 0.036(4) -0.002(3) 0.004(3) -0.002(3)
C5 0.039(4) 0.041(4) 0.056(5) -0.030(4) 0.003(4) 0.002(3)
Cl2 0.0362(9) 0.0353(9) 0.0973(16) 0.0113(10) 0.0152(9) 0.0028(8)
O2 0.052(3) 0.040(3) 0.073(4) 0.004(3) 0.006(3) 0.005(3)

loop_
_atom_type_symbol
_atom_type_description
_atom_type_scat_dispersion_real
_atom_type_scat_dispersion_imag
_atom_type_scat_source
C C 0.0033 0.0016 'International Tables Vol C Tables 4.2.6.8 and 6.1.1.4'
H H 0.0000 0.0000 'International Tables Vol C Tables 4.2.6.8 and 6.1.1.4'
N N 0.0061 0.0033 'International Tables Vol C Tables 4.2.6.8 and 6.1.1.4'
O O 0.0106 0.0060 'International Tables Vol C Tables 4.2.6.8 and 6.1.1.4'
Cl Cl 0.1484 0.1585 'International Tables Vol C Tables 4.2.6.8 and 6.1.1.4'
Zn Zn 0.2839 1.4301 'International Tables Vol C Tables 4.2.6.8 and 6.1.1.4'

loop_
_geom_angle_atom_site_label_1
_geom_angle_atom_site_label_2
_geom_angle_atom_site_label_3
_geom_angle
_geom_angle_site_symmetry_1
_geom_angle_site_symmetry_3
_geom_angle_publ_flag
N2 Zn N1 115.9(2) . . ?
N2 Zn N3 121.9(2) . . ?
N1 Zn N3 116.0(2) . . ?
N2 Zn N4 98.0(2) . . ?
N1 Zn N4 99.87(19) . . ?
N3 Zn N4 97.2(2) . . ?
C1 N1 Zn 112.4(4) . . ?
C4 N2 Zn 111.9(4) . . ?
C6 N4 C3 109.0(5) . . ?
C6 N4 C9 108.9(5) . . ?
C3 N4 C9 108.4(5) . . ?
C6 N4 Zn 111.5(4) . . ?
C3 N4 Zn 108.5(4) . . ?
C9 N4 Zn 110.6(3) . . ?
C7 N3 Zn 112.6(4) . . ?
N4 C6 C5 116.8(5) . . ?
N2 C4 C5 112.8(5) . . ?
C2 C1 N1 112.3(5) . . ?
N4 C9 C8 116.8(5) . . ?
N3 C7 C8 113.5(5) . . ?
C1 C2 C3 117.1(5) . . ?
C7 C8 C9 116.0(6) . . ?
N4 C3 C2 116.1(5) . . ?
C4 C5 C6 114.7(6) . . ?

loop_
_geom_bond_atom_site_label_1
_geom_bond_atom_site_label_2
_geom_bond_distance
_geom_bond_site_symmetry_2
_geom_bond_publ_flag
Zn N2 1.984(5) . ?
Zn N1 1.993(5) . ?
Zn N3 2.000(5) . ?
Zn N4 2.098(4) . ?
N1 C1 1.501(7) . ?
N2 C4 1.485(8) . ?
N4 C6 1.491(7) . ?
N4 C3 1.493(7) . ?
N4 C9 1.504(7) . ?
N3 C7 1.482(7) . ?
C6 C5 1.519(8) . ?
C4 C5 1.513(9) . ?
C1 C2 1.498(9) . ?
C9 C8 1.521(9) . ?
C7 C8 1.491(9) . ?
C2 C3 1.516(8) . ?
